data_4318321
loop_
_publ_author_name
'Thomas G. Gray'
'R. H. Holm'

_publ_section_title
;
 Site-Differentiated Hexanuclear Rhenium(III) Cyanide Clusters
 [Re6Se8(PEt3)n(CN)6-n]n-4 (n= 4, 5) and Kinetics of Solvate Ligand
 Exchange on the Cubic [Re6Se8]2+ Core
;
_journal_name_full 'Inorganic Chemistry'
_journal_page_first 4211
_journal_page_last 4216
_journal_paper_doi 10.1021/ic020214c
_journal_volume 41
_journal_year 2002
_chemical_formula_sum 'C26 H60 N2 P4 Re6 Se8'
_chemical_formula_weight 2273.52
_chemical_name_systematic
;
?
;
_space_group_IT_number 2
_symmetry_cell_setting triclinic
_symmetry_space_group_name_Hall '-P 1'
_symmetry_space_group_name_H-M 'P -1'
_atom_sites_solution_hydrogens geom
_atom_sites_solution_primary direct
_atom_sites_solution_secondary difmap
_audit_creation_method SHELXL-97
_cell_angle_alpha 71.208(2)
_cell_angle_beta 82.033(2)
_cell_angle_gamma 70.620(2)
_cell_formula_units_Z 1
_cell_length_a 10.5369(9)
_cell_length_b 11.6919(10)
_cell_length_c 12.8561(11)
_cell_measurement_temperature 213(2)
_cell_volume 1413.5(2)
_computing_structure_refinement 'SHELXL-97 (Sheldrick, 1997)'
_computing_structure_solution 'SHELXS-97 (Sheldrick, 1990)'
_diffrn_ambient_temperature 213(2)
_diffrn_measured_fraction_theta_full 0.870
_diffrn_measured_fraction_theta_max 0.870
_diffrn_radiation_monochromator graphite
_diffrn_radiation_source 'fine-focus sealed tube'
_diffrn_radiation_type MoK\a
_diffrn_radiation_wavelength 0.71073
_diffrn_reflns_av_R_equivalents 0.0235
_diffrn_reflns_av_sigmaI/netI 0.0265
_diffrn_reflns_limit_h_max 13
_diffrn_reflns_limit_h_min -6
_diffrn_reflns_limit_k_max 15
_diffrn_reflns_limit_k_min -9
_diffrn_reflns_limit_l_max 16
_diffrn_reflns_limit_l_min -14
_diffrn_reflns_number 9066
_diffrn_reflns_theta_full 27.67
_diffrn_reflns_theta_max 27.67
_diffrn_reflns_theta_min 1.93
_exptl_absorpt_coefficient_mu 18.075
_exptl_crystal_density_diffrn 2.671
_exptl_crystal_density_method 'not measured'
_exptl_crystal_F_000 1012
_refine_diff_density_max 2.260
_refine_diff_density_min -2.095
_refine_diff_density_rms 0.232
_refine_ls_extinction_method none
_refine_ls_goodness_of_fit_ref 0.726
_refine_ls_hydrogen_treatment mixed
_refine_ls_matrix_type full
_refine_ls_number_parameters 262
_refine_ls_number_reflns 5737
_refine_ls_number_restraints 0
_refine_ls_restrained_S_all 0.726
_refine_ls_R_factor_all 0.0391
_refine_ls_R_factor_gt 0.0304
_refine_ls_shift/su_max 0.001
_refine_ls_shift/su_mean 0.000
_refine_ls_structure_factor_coef Fsqd
_refine_ls_weighting_details 'calc w=1/[\s^2^(Fo^2^)+(0.1000P)^2^+0.0000P] where P=(Fo^2^+2Fc^2^)/3'
_refine_ls_weighting_scheme calc
_refine_ls_wR_factor_gt 0.0881
_refine_ls_wR_factor_ref 0.0971
_reflns_number_gt 4731
_reflns_number_total 5737
_reflns_threshold_expression >2sigma(I)
_cod_data_source_file ic020214c_2.cif
_cod_data_source_block sad
_cod_database_code 4318321

loop_
_symmetry_equiv_pos_as_xyz
'x, y, z'
'-x, -y, -z'

loop_
_atom_site_label
_atom_site_type_symbol
_atom_site_fract_x
_atom_site_fract_y
_atom_site_fract_z
_atom_site_U_iso_or_equiv
_atom_site_adp_type
_atom_site_occupancy
_atom_site_symmetry_multiplicity
_atom_site_calc_flag
_atom_site_refinement_flags
_atom_site_disorder_assembly
_atom_site_disorder_group
Re1 Re 0.16604(2) 0.91782(2) 0.067901(19) 0.01909(9) Uani 1 1 d . . .
Re2 Re -0.05800(2) 1.09240(2) 0.101954(19) 0.01914(9) Uani 1 1 d . . .
Re3 Re -0.06808(2) 0.87280(2) 0.093305(19) 0.01938(9) Uani 1 1 d . . .
Se4 Se 0.03827(6) 0.88803(6) 0.25054(5) 0.02300(14) Uani 1 1 d . . .
Se5 Se 0.16785(6) 1.13218(6) 0.07189(5) 0.02351(14) Uani 1 1 d . . .
Se6 Se 0.27822(6) 0.95577(6) -0.12095(5) 0.02351(14) Uani 1 1 d . . .
Se7 Se 0.14787(6) 0.71290(6) 0.05671(5) 0.02342(14) Uani 1 1 d . . .
P1 P 0.38259(15) 0.79813(15) 0.16004(13) 0.0238(3) Uani 1 1 d . . .
P2 P -0.13291(16) 1.21084(16) 0.23977(13) 0.0265(3) Uani 1 1 d . . .
N1 N -0.1927(6) 0.6531(6) 0.2577(5) 0.0368(14) Uani 1 1 d . . .
C1 C -0.1471(6) 0.7311(6) 0.1985(5) 0.0260(13) Uani 1 1 d . . .
C6 C 0.4521(7) 0.8844(7) 0.2222(6) 0.0346(15) Uani 1 1 d . . .
H6A H 0.5429 0.8313 0.2464 0.041 Uiso 1 1 calc R . .
H6B H 0.4607 0.9613 0.1655 0.041 Uiso 1 1 calc R . .
C3 C 0.4956(8) 0.5796(8) 0.3384(7) 0.053(2) Uani 1 1 d . . .
H3A H 0.4772 0.5079 0.3945 0.079 Uiso 1 1 calc R . .
H3B H 0.5188 0.6321 0.3730 0.079 Uiso 1 1 calc R . .
H3C H 0.5702 0.5491 0.2907 0.079 Uiso 1 1 calc R . .
C4 C 0.5271(6) 0.7388(7) 0.0754(6) 0.0387(17) Uani 1 1 d . . .
H4A H 0.5441 0.8116 0.0181 0.046 Uiso 1 1 calc R . .
H4B H 0.6059 0.6975 0.1215 0.046 Uiso 1 1 calc R . .
C8 C -0.0044(7) 1.1820(7) 0.3358(6) 0.0339(15) Uani 1 1 d . . .
H8A H 0.0305 1.0903 0.3708 0.041 Uiso 1 1 calc R . .
H8B H 0.0705 1.2096 0.2934 0.041 Uiso 1 1 calc R . .
C2 C 0.3729(7) 0.6566(6) 0.2716(5) 0.0322(15) Uani 1 1 d . . .
H2A H 0.2982 0.6831 0.3219 0.039 Uiso 1 1 calc R . .
H2B H 0.3496 0.6007 0.2398 0.039 Uiso 1 1 calc R . .
C5 C 0.5158(8) 0.6448(8) 0.0195(7) 0.053(2) Uani 1 1 d . . .
H5A H 0.5979 0.6198 -0.0234 0.080 Uiso 1 1 calc R . .
H5B H 0.4400 0.6850 -0.0286 0.080 Uiso 1 1 calc R . .
H5C H 0.5024 0.5704 0.0750 0.080 Uiso 1 1 calc R . .
C7 C 0.3706(9) 0.9224(8) 0.3190(7) 0.053(2) Uani 1 1 d . . .
H7A H 0.4146 0.9675 0.3462 0.079 Uiso 1 1 calc R . .
H7B H 0.3639 0.8470 0.3769 0.079 Uiso 1 1 calc R . .
H7C H 0.2812 0.9770 0.2959 0.079 Uiso 1 1 calc R . .
C10 C -0.2760(7) 1.1799(7) 0.3292(6) 0.0360(16) Uani 1 1 d . . .
H10A H -0.3025 1.2373 0.3751 0.043 Uiso 1 1 calc R . .
H10B H -0.3519 1.2007 0.2831 0.043 Uiso 1 1 calc R . .
C12 C -0.1913(7) 1.3835(6) 0.1824(6) 0.0365(16) Uani 1 1 d . . .
H12A H -0.2674 1.4061 0.1359 0.044 Uiso 1 1 calc R . .
H12B H -0.2254 1.4201 0.2433 0.044 Uiso 1 1 calc R . .
C13 C -0.0903(9) 1.4445(7) 0.1163(7) 0.048(2) Uani 1 1 d . . .
H13A H -0.1321 1.5356 0.0902 0.072 Uiso 1 1 calc R . .
H13B H -0.0577 1.4118 0.0539 0.072 Uiso 1 1 calc R . .
H13C H -0.0155 1.4257 0.1617 0.072 Uiso 1 1 calc R . .
C9 C -0.0502(9) 1.2472(9) 0.4259(7) 0.053(2) Uani 1 1 d . . .
H9A H 0.0249 1.2260 0.4719 0.079 Uiso 1 1 calc R . .
H9B H -0.1223 1.2186 0.4705 0.079 Uiso 1 1 calc R . .
H9C H -0.0823 1.3384 0.3927 0.079 Uiso 1 1 calc R . .
C11 C -0.2511(9) 1.0435(8) 0.4045(6) 0.050(2) Uani 1 1 d . . .
H11A H -0.3322 1.0360 0.4484 0.074 Uiso 1 1 calc R . .
H11B H -0.1783 1.0226 0.4527 0.074 Uiso 1 1 calc R . .
H11C H -0.2269 0.9857 0.3602 0.074 Uiso 1 1 calc R . .
C1A C 0.2362(10) 0.3845(10) 0.2713(8) 0.064(3) Uani 1 1 d . . .
H1AA H 0.2165 0.4139 0.1964 0.077 Uiso 1 1 calc R . .
C4A C 0.2985(10) 0.2979(10) 0.4885(8) 0.063(3) Uani 1 1 d . . .
H4AA H 0.3242 0.2661 0.5620 0.076 Uiso 1 1 calc R . .
C6A C 0.3337(11) 0.2773(10) 0.3111(8) 0.064(3) Uani 1 1 d . . .
H6AA H 0.3829 0.2308 0.2632 0.077 Uiso 1 1 calc R . .
C5A C 0.3634(10) 0.2341(10) 0.4162(9) 0.065(3) Uani 1 1 d . . .
H5AA H 0.4316 0.1567 0.4411 0.078 Uiso 1 1 calc R . .
C2A C 0.1625(10) 0.4538(9) 0.3447(11) 0.076(4) Uani 1 1 d . . .
H2AA H 0.0920 0.5294 0.3198 0.091 Uiso 1 1 calc R . .
C3A C 0.1978(11) 0.4061(11) 0.4562(10) 0.075(3) Uani 1 1 d . . .
H3AA H 0.1513 0.4497 0.5069 0.090 Uiso 1 1 calc R . .

loop_
_atom_site_aniso_label
_atom_site_aniso_U_11
_atom_site_aniso_U_22
_atom_site_aniso_U_33
_atom_site_aniso_U_23
_atom_site_aniso_U_13
_atom_site_aniso_U_12
Re1 0.01736(14) 0.02073(14) 0.01798(14) -0.00462(10) -0.00171(10) -0.00493(10)
Re2 0.01864(14) 0.02035(14) 0.01768(14) -0.00550(10) -0.00083(10) -0.00504(10)
Re3 0.01900(14) 0.02029(14) 0.01800(14) -0.00404(10) -0.00078(10) -0.00644(10)
Se4 0.0235(3) 0.0253(3) 0.0183(3) -0.0044(2) -0.0018(2) -0.0065(2)
Se5 0.0231(3) 0.0256(3) 0.0238(3) -0.0073(3) -0.0026(2) -0.0093(2)
Se6 0.0193(3) 0.0272(3) 0.0221(3) -0.0062(3) 0.0011(2) -0.0065(2)
Se7 0.0243(3) 0.0202(3) 0.0232(3) -0.0047(2) -0.0029(2) -0.0044(2)
P1 0.0188(7) 0.0275(8) 0.0231(8) -0.0056(7) -0.0038(6) -0.0051(6)
P2 0.0277(8) 0.0282(9) 0.0237(8) -0.0114(7) 0.0005(7) -0.0058(7)
N1 0.042(3) 0.037(3) 0.032(3) -0.004(3) 0.003(3) -0.021(3)
C1 0.024(3) 0.025(3) 0.026(3) -0.007(3) -0.003(3) -0.004(3)
C6 0.032(4) 0.029(4) 0.039(4) -0.003(3) -0.013(3) -0.007(3)
C3 0.044(5) 0.048(5) 0.046(5) 0.011(4) -0.013(4) -0.009(4)
C4 0.021(3) 0.051(5) 0.032(4) -0.010(3) -0.002(3) 0.003(3)
C8 0.035(4) 0.038(4) 0.030(3) -0.016(3) -0.009(3) -0.005(3)
C2 0.031(3) 0.032(4) 0.028(3) -0.002(3) -0.002(3) -0.009(3)
C5 0.043(5) 0.063(5) 0.042(4) -0.026(4) -0.014(4) 0.014(4)
C7 0.060(5) 0.052(5) 0.054(5) -0.032(4) -0.022(4) -0.005(4)
C10 0.034(4) 0.044(4) 0.032(4) -0.020(3) 0.009(3) -0.011(3)
C12 0.042(4) 0.031(4) 0.035(4) -0.015(3) 0.008(3) -0.008(3)
C13 0.071(6) 0.038(4) 0.042(4) -0.008(4) 0.003(4) -0.030(4)
C9 0.058(5) 0.068(6) 0.039(4) -0.029(4) -0.004(4) -0.015(4)
C11 0.059(5) 0.056(5) 0.029(4) -0.007(4) 0.014(4) -0.021(4)
C1A 0.067(6) 0.070(7) 0.050(5) 0.006(5) -0.005(5) -0.035(6)
C4A 0.056(6) 0.073(7) 0.051(5) 0.004(5) -0.013(5) -0.027(5)
C6A 0.077(7) 0.060(6) 0.059(6) -0.015(5) 0.010(5) -0.032(5)
C5A 0.052(6) 0.054(6) 0.074(7) -0.005(5) -0.006(5) -0.011(4)
C2A 0.045(5) 0.045(5) 0.121(10) 0.015(6) -0.019(6) -0.025(4)
C3A 0.080(8) 0.076(8) 0.088(8) -0.040(7) 0.024(7) -0.045(7)

loop_
_atom_type_symbol
_atom_type_description
_atom_type_scat_dispersion_real
_atom_type_scat_dispersion_imag
_atom_type_scat_source
C C 0.0033 0.0016 'International Tables Vol C Tables 4.2.6.8 and 6.1.1.4'
H H 0.0000 0.0000 'International Tables Vol C Tables 4.2.6.8 and 6.1.1.4'
N N 0.0061 0.0033 'International Tables Vol C Tables 4.2.6.8 and 6.1.1.4'
P P 0.1023 0.0942 'International Tables Vol C Tables 4.2.6.8 and 6.1.1.4'
Se Se -0.0929 2.2259 'International Tables Vol C Tables 4.2.6.8 and 6.1.1.4'
Re Re -1.0185 7.2310 'International Tables Vol C Tables 4.2.6.8 and 6.1.1.4'

loop_
_geom_angle_atom_site_label_1
_geom_angle_atom_site_label_2
_geom_angle_atom_site_label_3
_geom_angle
_geom_angle_site_symmetry_1
_geom_angle_site_symmetry_3
_geom_angle_publ_flag
P1 Re1 Se7 89.14(4) . . ?
P1 Re1 Se6 92.96(4) . . ?
Se7 Re1 Se6 90.13(2) . . ?
P1 Re1 Se4 91.02(4) . . ?
Se7 Re1 Se4 89.86(2) . . ?
Se6 Re1 Se4 176.01(2) . . ?
P1 Re1 Se5 95.14(4) . . ?
Se7 Re1 Se5 175.72(2) . . ?
Se6 Re1 Se5 89.59(2) . . ?
Se4 Re1 Se5 90.12(2) . . ?
P1 Re1 Re3 132.31(4) . . ?
Se7 Re1 Re3 58.339(15) . . ?
Se6 Re1 Re3 118.407(16) . . ?
Se4 Re1 Re3 58.412(15) . . ?
Se5 Re1 Re3 118.238(16) . . ?
P1 Re1 Re3 137.88(4) . 2_575 ?
Se7 Re1 Re3 118.167(16) . 2_575 ?
Se6 Re1 Re3 58.297(16) . 2_575 ?
Se4 Re1 Re3 118.362(17) . 2_575 ?
Se5 Re1 Re3 58.260(15) . 2_575 ?
Re3 Re1 Re3 89.770(11) . 2_575 ?
P1 Re1 Re2 136.39(4) . . ?
Se7 Re1 Re2 118.207(17) . . ?
Se6 Re1 Re2 118.271(17) . . ?
Se4 Re1 Re2 58.394(15) . . ?
Se5 Re1 Re2 58.379(16) . . ?
Re3 Re1 Re2 59.880(10) . . ?
Re3 Re1 Re2 59.983(10) 2_575 . ?
P1 Re1 Re2 133.50(4) . 2_575 ?
Se7 Re1 Re2 58.323(15) . 2_575 ?
Se6 Re1 Re2 58.442(15) . 2_575 ?
Se4 Re1 Re2 118.386(16) . 2_575 ?
Se5 Re1 Re2 118.111(16) . 2_575 ?
Re3 Re1 Re2 59.984(9) . 2_575 ?
Re3 Re1 Re2 59.862(10) 2_575 2_575 ?
Re2 Re1 Re2 89.979(11) . 2_575 ?
P2 Re2 Se7 93.36(4) . 2_575 ?
P2 Re2 Se4 90.96(4) . . ?
Se7 Re2 Se4 175.68(2) 2_575 . ?
P2 Re2 Se6 92.23(4) . 2_575 ?
Se7 Re2 Se6 89.87(2) 2_575 2_575 ?
Se4 Re2 Se6 90.05(2) . 2_575 ?
P2 Re2 Se5 92.08(4) . . ?
Se7 Re2 Se5 89.70(2) 2_575 . ?
Se4 Re2 Se5 90.06(2) . . ?
Se6 Re2 Se5 175.68(2) 2_575 . ?
P2 Re2 Re3 134.27(4) . . ?
Se7 Re2 Re3 118.129(16) 2_575 . ?
Se4 Re2 Re3 58.397(15) . . ?
Se6 Re2 Re3 58.257(15) 2_575 . ?
Se5 Re2 Re3 118.377(17) . . ?
P2 Re2 Re3 135.93(4) . 2_575 ?
Se7 Re2 Re3 58.262(16) 2_575 2_575 ?
Se4 Re2 Re3 118.161(17) . 2_575 ?
Se6 Re2 Re3 118.064(16) 2_575 2_575 ?
Se5 Re2 Re3 58.257(15) . 2_575 ?
Re3 Re2 Re3 89.791(10) . 2_575 ?
P2 Re2 Re1 134.18(4) . . ?
Se7 Re2 Re1 118.180(17) 2_575 . ?
Se4 Re2 Re1 58.245(16) . . ?
Se6 Re2 Re1 118.210(17) 2_575 . ?
Se5 Re2 Re1 58.430(16) . . ?
Re3 Re2 Re1 59.969(10) . . ?
Re3 Re2 Re1 59.932(9) 2_575 . ?
P2 Re2 Re1 135.79(4) . 2_575 ?
Se7 Re2 Re1 58.167(15) 2_575 2_575 ?
Se4 Re2 Re1 118.361(17) . 2_575 ?
Se6 Re2 Re1 58.179(15) 2_575 2_575 ?
Se5 Re2 Re1 118.153(16) . 2_575 ?
Re3 Re2 Re1 59.979(9) . 2_575 ?
Re3 Re2 Re1 59.904(10) 2_575 2_575 ?
Re1 Re2 Re1 90.021(11) . 2_575 ?
C1 Re3 Se7 92.72(17) . . ?
C1 Re3 Se6 91.13(17) . 2_575 ?
Se7 Re3 Se6 176.15(2) . 2_575 ?
C1 Re3 Se5 91.62(16) . 2_575 ?
Se7 Re3 Se5 89.90(2) . 2_575 ?
Se6 Re3 Se5 89.80(2) 2_575 2_575 ?
C1 Re3 Se4 91.99(16) . . ?
Se7 Re3 Se4 89.77(2) . . ?
Se6 Re3 Se4 90.28(2) 2_575 . ?
Se5 Re3 Se4 176.39(2) 2_575 . ?
C1 Re3 Re2 134.44(17) . . ?
Se7 Re3 Re2 118.406(16) . . ?
Se6 Re3 Re2 58.560(15) 2_575 . ?
Se5 Re3 Re2 118.711(16) 2_575 . ?
Se4 Re3 Re2 58.465(15) . . ?
C1 Re3 Re1 135.45(16) . . ?
Se7 Re3 Re1 58.268(16) . . ?
Se6 Re3 Re1 118.695(17) 2_575 . ?
Se5 Re3 Re1 118.613(16) 2_575 . ?
Se4 Re3 Re1 58.331(15) . . ?
Re2 Re3 Re1 60.151(9) . . ?
C1 Re3 Re1 134.32(16) . 2_575 ?
Se7 Re3 Re1 118.418(17) . 2_575 ?
Se6 Re3 Re1 58.336(15) 2_575 2_575 ?
Se5 Re3 Re1 58.562(16) 2_575 2_575 ?
Se4 Re3 Re1 118.609(17) . 2_575 ?
Re2 Re3 Re1 60.159(10) . 2_575 ?
Re1 Re3 Re1 90.230(11) . 2_575 ?
C1 Re3 Re2 135.34(17) . 2_575 ?
Se7 Re3 Re2 58.347(15) . 2_575 ?
Se6 Re3 Re2 118.412(16) 2_575 2_575 ?
Se5 Re3 Re2 58.509(16) 2_575 2_575 ?
Se4 Re3 Re2 118.432(17) . 2_575 ?
Re2 Re3 Re2 90.209(10) . 2_575 ?
Re1 Re3 Re2 60.112(9) . 2_575 ?
Re1 Re3 Re2 60.085(10) 2_575 2_575 ?
Re1 Se4 Re3 63.257(16) . . ?
Re1 Se4 Re2 63.361(16) . . ?
Re3 Se4 Re2 63.137(16) . . ?
Re3 Se5 Re2 63.234(15) 2_575 . ?
Re3 Se5 Re1 63.178(15) 2_575 . ?
Re2 Se5 Re1 63.191(15) . . ?
Re3 Se6 Re1 63.367(16) 2_575 . ?
Re3 Se6 Re2 63.183(16) 2_575 2_575 ?
Re1 Se6 Re2 63.380(15) . 2_575 ?
Re1 Se7 Re3 63.393(17) . . ?
Re1 Se7 Re2 63.509(16) . 2_575 ?
Re3 Se7 Re2 63.391(16) . 2_575 ?
C4 P1 C2 104.0(3) . . ?
C4 P1 C6 100.2(3) . . ?
C2 P1 C6 104.9(3) . . ?
C4 P1 Re1 117.1(2) . . ?
C2 P1 Re1 112.5(2) . . ?
C6 P1 Re1 116.5(2) . . ?
C10 P2 C12 102.0(3) . . ?
C10 P2 C8 103.9(3) . . ?
C12 P2 C8 104.0(3) . . ?
C10 P2 Re2 115.4(2) . . ?
C12 P2 Re2 115.0(2) . . ?
C8 P2 Re2 114.9(2) . . ?
N1 C1 Re3 179.1(6) . . ?
C7 C6 P1 115.2(5) . . ?
C5 C4 P1 116.5(5) . . ?
C9 C8 P2 116.0(5) . . ?
C3 C2 P1 117.7(5) . . ?
C11 C10 P2 115.3(5) . . ?
C13 C12 P2 116.6(5) . . ?
C6A C1A C2A 118.5(10) . . ?
C3A C4A C5A 120.5(10) . . ?
C5A C6A C1A 121.9(11) . . ?
C6A C5A C4A 121.9(10) . . ?
C3A C2A C1A 118.4(9) . . ?
C4A C3A C2A 118.9(11) . . ?

loop_
_geom_bond_atom_site_label_1
_geom_bond_atom_site_label_2
_geom_bond_distance
_geom_bond_site_symmetry_2
_geom_bond_publ_flag
Re1 P1 2.4759(15) . ?
Re1 Se7 2.5162(6) . ?
Re1 Se6 2.5194(6) . ?
Re1 Se4 2.5209(6) . ?
Re1 Se5 2.5297(7) . ?
Re1 Re3 2.6451(4) . ?
Re1 Re3 2.6459(4) 2_575 ?
Re1 Re2 2.6500(4) . ?
Re1 Re2 2.6507(4) 2_575 ?
Re2 P2 2.4794(16) . ?
Re2 Se7 2.5204(6) 2_575 ?
Re2 Se4 2.5250(6) . ?
Re2 Se6 2.5265(6) 2_575 ?
Re2 Se5 2.5283(6) . ?
Re2 Re3 2.6428(4) . ?
Re2 Re3 2.6473(4) 2_575 ?
Re2 Re1 2.6507(4) 2_575 ?
Re3 C1 2.104(6) . ?
Re3 Se7 2.5181(7) . ?
Re3 Se6 2.5183(6) 2_575 ?
Re3 Se5 2.5215(6) 2_575 ?
Re3 Se4 2.5231(6) . ?
Re3 Re1 2.6459(4) 2_575 ?
Re3 Re2 2.6473(4) 2_575 ?
Se5 Re3 2.5215(6) 2_575 ?
Se6 Re3 2.5183(6) 2_575 ?
Se6 Re2 2.5265(6) 2_575 ?
Se7 Re2 2.5204(6) 2_575 ?
P1 C4 1.820(7) . ?
P1 C2 1.830(7) . ?
P1 C6 1.835(7) . ?
P2 C10 1.827(7) . ?
P2 C12 1.827(7) . ?
P2 C8 1.834(6) . ?
N1 C1 1.177(8) . ?
C6 C7 1.513(11) . ?
C3 C2 1.503(9) . ?
C4 C5 1.535(11) . ?
C8 C9 1.525(10) . ?
C10 C11 1.532(10) . ?
C12 C13 1.493(10) . ?
C1A C6A 1.329(14) . ?
C1A C2A 1.422(16) . ?
C4A C3A 1.339(14) . ?
C4A C5A 1.349(14) . ?
C6A C5A 1.323(13) . ?
C2A C3A 1.414(15) . ?
